data_1505502
loop_
_publ_author_name
'Pham, Van Cuong'
'Jossang, Akino'
'Chiaroni, Ang\`ele'
'S\'evenet, Thierry'
'Nguyen, Van Hung'
'Bodo, Bernard'

_publ_section_title
;
 Solution and crystal conformations of myrionine, a new
 8beta-alkyl-cis-decahydroquinoline of Myrioneuron nutans.
;
_journal_issue 18
_journal_name_full 'Organic letters'
_journal_page_first 3531
_journal_page_last 3534
_journal_paper_doi 10.1021/ol071393a
_journal_volume 9
_journal_year 2007
_chemical_absolute_configuration ad
_chemical_formula_moiety 'C15 H27 N2 O, Cl'
_chemical_formula_sum 'C15 H27 Cl N2 O'
_chemical_formula_weight 286.84
_chemical_name_common Chloro-Compound
_chemical_name_systematic
;
 Myrionine  hydrochloride,  compound 9
;
_space_group_IT_number 4
_symmetry_cell_setting monoclinic
_symmetry_space_group_name_Hall 'P 2yb'
_symmetry_space_group_name_H-M 'P 1 21 1'
_atom_sites_solution_hydrogens difmap
_atom_sites_solution_primary direct
_atom_sites_solution_secondary difmap
_audit_creation_method SHELXL-97
_cell_angle_alpha 90.00
_cell_angle_beta 93.29(2)
_cell_angle_gamma 90.00
_cell_formula_units_Z 2
_cell_length_a 7.319(4)
_cell_length_b 8.911(3)
_cell_length_c 12.178(7)
_cell_measurement_reflns_used 5885
_cell_measurement_temperature 293(2)
_cell_measurement_theta_max 27.47
_cell_measurement_theta_min 0.99
_cell_volume 792.9(7)
_computing_cell_refinement
;
  'DENZO (Otwinowski & Minor, 1997)  COLLECT (Hooft, 1998)'
;
_computing_data_collection
;
  'DENZO (Otwinowski & Minor, 1997)  COLLECT (Hooft, 1998)'
;
_computing_data_reduction 'HKL package (Otwinowski & Minor, 1997)'
_computing_molecular_graphics 'R3M (Riche, 1983) ORTEP (Johnson, 1965)'
_computing_publication_material 'SHELXL-97 (Sheldrick, 1997)'
_computing_structure_refinement 'SHELXL-97 (Sheldrick, 1997)'
_computing_structure_solution 'SHELXS-86 (Sheldrick, 1990)'
_diffrn_ambient_temperature 293(2)
_diffrn_detector_area_resol_mean 9
_diffrn_measured_fraction_theta_full 0.937
_diffrn_measured_fraction_theta_max 0.937
_diffrn_measurement_device_type 'Nonius KappaCCD diffractometer'
_diffrn_measurement_method 'phi and omega scans'
_diffrn_radiation_monochromator graphite
_diffrn_radiation_source 'fine-focus sealed tube'
_diffrn_radiation_type MoK\a
_diffrn_radiation_wavelength 0.71073
_diffrn_reflns_av_R_equivalents 0.0310
_diffrn_reflns_av_sigmaI/netI 0.0282
_diffrn_reflns_limit_h_max 9
_diffrn_reflns_limit_h_min -9
_diffrn_reflns_limit_k_max 9
_diffrn_reflns_limit_k_min -10
_diffrn_reflns_limit_l_max 15
_diffrn_reflns_limit_l_min -15
_diffrn_reflns_number 8667
_diffrn_reflns_theta_full 27.50
_diffrn_reflns_theta_max 27.50
_diffrn_reflns_theta_min 3.33
_exptl_absorpt_coefficient_mu 0.237
_exptl_absorpt_correction_T_max 0.90
_exptl_absorpt_correction_T_min 0.89
_exptl_absorpt_correction_type multi-scan
_exptl_absorpt_process_details 'Scalepack  (Otwinowski & Minor, 1997)'
_exptl_crystal_colour colorless
_exptl_crystal_density_diffrn 1.201
_exptl_crystal_density_method 'not measured'
_exptl_crystal_description prism
_exptl_crystal_F_000 312
_exptl_crystal_size_max 0.50
_exptl_crystal_size_mid 0.46
_exptl_crystal_size_min 0.42
_refine_diff_density_max 0.318
_refine_diff_density_min -0.199
_refine_diff_density_rms 0.03
_refine_ls_abs_structure_details 'Flack H D (1983), Acta Cryst. A39, 876-881'
_refine_ls_abs_structure_Flack 0.03(5)
_refine_ls_extinction_method none
_refine_ls_goodness_of_fit_ref 1.102
_refine_ls_hydrogen_treatment constr
_refine_ls_matrix_type full
_refine_ls_number_parameters 172
_refine_ls_number_reflns 3362
_refine_ls_number_restraints 1
_refine_ls_restrained_S_all 1.101
_refine_ls_R_factor_all 0.0365
_refine_ls_R_factor_gt 0.0348
_refine_ls_shift/su_max 0.000
_refine_ls_shift/su_mean 0.000
_refine_ls_structure_factor_coef Fsqd
_refine_ls_weighting_details 'calc w=1/[\s^2^(Fo^2^)+(0.0461P)^2^+0.1285P] where P=(Fo^2^+2Fc^2^)/3'
_refine_ls_weighting_scheme calc
_refine_ls_wR_factor_gt 0.0897
_refine_ls_wR_factor_ref 0.0912
_reflns_number_gt 3245
_reflns_number_total 3362
_reflns_threshold_expression >2sigma(I)
_cod_data_source_file ol071393a-file002.cif
_cod_data_source_block chloro
_cod_depositor_comments
;
The following automatic conversions were performed:

'_symmetry_cell_setting' value 'Monoclinic' changed to 'monoclinic'
according to /home/saulius/struct/CIF-dictionaries/cif_core.dic
dictionary named 'cif_core.dic' version 2.4.1 from 2010-06-29.

Automatic conversion script
Id: cif_fix_values 1715 2011-07-08 13:25:40Z adriana 
;
_cod_original_sg_symbol_H-M 'P 21'
_cod_database_code 1505502

loop_
_symmetry_equiv_pos_as_xyz
'x, y, z'
'-x, y+1/2, -z'

loop_
_atom_site_label
_atom_site_type_symbol
_atom_site_fract_x
_atom_site_fract_y
_atom_site_fract_z
_atom_site_U_iso_or_equiv
_atom_site_adp_type
_atom_site_occupancy
_atom_site_symmetry_multiplicity
_atom_site_calc_flag
_atom_site_refinement_flags
Cl Cl 0.31262(5) 0.43220(5) 0.44484(3) 0.04295(12) Uani 1 1 d .
N1 N 0.36198(18) 0.08554(16) 0.43813(11) 0.0324(3) Uani 1 1 d .
H1A H 0.3767 0.1848 0.4490 0.039 Uiso 1 1 calc R
H1B H 0.4684 0.0408 0.4596 0.039 Uiso 1 1 calc R
C2 C 0.2103(2) 0.0285(2) 0.51507(16) 0.0419(4) Uani 1 1 d .
H2A H 0.2493 0.0467 0.5914 0.050 Uiso 1 1 calc R
H2B H 0.0974 0.0832 0.4988 0.050 Uiso 1 1 calc R
C3 C 0.1785(3) -0.1358(2) 0.49710(18) 0.0456(5) Uani 1 1 d .
H3A H 0.2858 -0.1916 0.5238 0.055 Uiso 1 1 calc R
H3B H 0.0756 -0.1683 0.5379 0.055 Uiso 1 1 calc R
C4 C 0.1402(2) -0.1664(2) 0.37782(17) 0.0474(4) Uani 1 1 d .
H4A H 0.0236 -0.1212 0.3551 0.057 Uiso 1 1 calc R
H4B H 0.1278 -0.2740 0.3678 0.057 Uiso 1 1 calc R
C5 C 0.4674(3) -0.1994(2) 0.29881(16) 0.0435(4) Uani 1 1 d .
H5A H 0.4361 -0.3016 0.2779 0.052 Uiso 1 1 calc R
H5B H 0.5219 -0.2018 0.3733 0.052 Uiso 1 1 calc R
C6 C 0.6159(3) -0.1377(3) 0.21860(19) 0.0514(5) Uani 1 1 d .
H6A H 0.7267 -0.1973 0.2271 0.062 Uiso 1 1 calc R
H6B H 0.5686 -0.1452 0.1427 0.062 Uiso 1 1 calc R
C7 C 0.6582(2) 0.0246(2) 0.24699(18) 0.0450(4) Uani 1 1 d .
H7A H 0.7407 0.0639 0.1944 0.054 Uiso 1 1 calc R
H7B H 0.7214 0.0284 0.3192 0.054 Uiso 1 1 calc R
C8 C 0.4886(2) 0.1262(2) 0.24716(14) 0.0339(3) Uani 1 1 d .
H8 H 0.5275 0.2218 0.2807 0.041 Uiso 1 1 calc R
C9 C 0.3278(2) 0.05952(19) 0.31865(13) 0.0308(3) Uani 1 1 d .
H9 H 0.2151 0.1134 0.2958 0.037 Uiso 1 1 calc R
C10 C 0.2920(2) -0.10634(19) 0.29758(15) 0.0374(4) Uani 1 1 d .
H10 H 0.2363 -0.1135 0.2226 0.045 Uiso 1 1 calc R
C11 C 0.4320(2) 0.1569(2) 0.12967(14) 0.0411(4) Uani 1 1 d .
H11A H 0.5373 0.1890 0.0909 0.049 Uiso 1 1 calc R
H11B H 0.3842 0.0659 0.0951 0.049 Uiso 1 1 calc R
N12 N 0.2931(2) 0.27288(19) 0.12277(11) 0.0373(3) Uani 1 1 d .
C13 C 0.1164(3) 0.2323(2) 0.11205(15) 0.0450(4) Uani 1 1 d .
O18 O 0.0721(2) 0.0996(2) 0.10520(15) 0.0651(5) Uani 1 1 d .
C14 C -0.0257(3) 0.3539(3) 0.1096(3) 0.0677(7) Uani 1 1 d .
H14A H -0.0719 0.3671 0.0339 0.081 Uiso 1 1 calc R
H14B H -0.1270 0.3194 0.1509 0.081 Uiso 1 1 calc R
C15 C 0.0326(4) 0.5036(3) 0.1535(2) 0.0684(7) Uani 1 1 d .
H15A H 0.0496 0.5003 0.2330 0.082 Uiso 1 1 calc R
H15B H -0.0591 0.5788 0.1335 0.082 Uiso 1 1 calc R
C16 C 0.2175(3) 0.5421(3) 0.10118(19) 0.0563(5) Uani 1 1 d .
H16A H 0.1994 0.5439 0.0217 0.068 Uiso 1 1 calc R
H16B H 0.2592 0.6406 0.1255 0.068 Uiso 1 1 calc R
C17 C 0.3561(3) 0.4283(3) 0.13455(15) 0.0495(4) Uani 1 1 d .
H17A H 0.4615 0.4418 0.0907 0.059 Uiso 1 1 calc R
H17B H 0.3960 0.4455 0.2108 0.059 Uiso 1 1 calc R

loop_
_atom_site_aniso_label
_atom_site_aniso_U_11
_atom_site_aniso_U_22
_atom_site_aniso_U_33
_atom_site_aniso_U_23
_atom_site_aniso_U_13
_atom_site_aniso_U_12
Cl 0.0463(2) 0.0293(2) 0.0514(2) -0.00065(19) -0.01352(15) -0.00056(17)
N1 0.0355(6) 0.0241(8) 0.0367(7) -0.0002(5) -0.0049(5) 0.0011(5)
C2 0.0431(9) 0.0435(12) 0.0394(9) 0.0040(8) 0.0054(7) 0.0049(8)
C3 0.0397(9) 0.0415(12) 0.0557(11) 0.0120(9) 0.0029(8) -0.0046(7)
C4 0.0393(8) 0.0383(11) 0.0633(12) 0.0050(9) -0.0066(8) -0.0115(7)
C5 0.0523(10) 0.0254(11) 0.0514(10) -0.0061(7) -0.0082(8) 0.0061(7)
C6 0.0491(10) 0.0492(13) 0.0558(12) -0.0046(9) 0.0025(9) 0.0178(9)
C7 0.0322(7) 0.0492(13) 0.0536(11) 0.0077(9) 0.0021(7) 0.0037(8)
C8 0.0326(7) 0.0316(10) 0.0373(8) 0.0015(6) -0.0013(6) -0.0020(6)
C9 0.0289(6) 0.0277(9) 0.0350(8) 0.0004(6) -0.0051(5) 0.0001(6)
C10 0.0380(7) 0.0314(11) 0.0416(8) -0.0032(6) -0.0080(6) -0.0029(6)
C11 0.0444(9) 0.0434(11) 0.0352(8) 0.0004(7) 0.0002(7) 0.0012(7)
N12 0.0434(7) 0.0312(8) 0.0360(7) 0.0036(6) -0.0088(5) -0.0044(6)
C13 0.0462(9) 0.0425(13) 0.0445(9) 0.0060(8) -0.0132(7) -0.0070(8)
O18 0.0643(9) 0.0467(10) 0.0805(11) 0.0027(8) -0.0285(8) -0.0184(7)
C14 0.0457(11) 0.0634(17) 0.0919(18) 0.0197(13) -0.0144(11) 0.0012(10)
C15 0.0784(16) 0.0588(16) 0.0675(16) 0.0034(12) 0.0011(12) 0.0211(13)
C16 0.0770(14) 0.0349(12) 0.0539(11) 0.0044(9) -0.0219(10) -0.0021(10)
C17 0.0607(10) 0.0356(10) 0.0497(9) 0.0057(10) -0.0176(8) -0.0110(10)

loop_
_atom_type_symbol
_atom_type_description
_atom_type_scat_dispersion_real
_atom_type_scat_dispersion_imag
_atom_type_scat_source
C C 0.0033 0.0016 'International Tables Vol C Tables 4.2.6.8 and 6.1.1.4'
N N 0.0061 0.0033 'International Tables Vol C Tables 4.2.6.8 and 6.1.1.4'
O O 0.0106 0.0060 'International Tables Vol C Tables 4.2.6.8 and 6.1.1.4'
H H 0.0000 0.0000 'International Tables Vol C Tables 4.2.6.8 and 6.1.1.4'
Cl Cl 0.1484 0.1585 'International Tables Vol C Tables 4.2.6.8 and 6.1.1.4'

loop_
_geom_angle_atom_site_label_1
_geom_angle_atom_site_label_2
_geom_angle_atom_site_label_3
_geom_angle
C9 N1 C2 116.64(13)
C9 N1 H1A 108.1
C2 N1 H1A 108.1
C9 N1 H1B 108.1
C2 N1 H1B 108.1
H1A N1 H1B 107.3
C3 C2 N1 109.70(16)
C3 C2 H2A 109.7
N1 C2 H2A 109.7
C3 C2 H2B 109.7
N1 C2 H2B 109.7
H2A C2 H2B 108.2
C4 C3 C2 109.94(16)
C4 C3 H3A 109.7
C2 C3 H3A 109.7
C4 C3 H3B 109.7
C2 C3 H3B 109.7
H3A C3 H3B 108.2
C3 C4 C10 115.66(15)
C3 C4 H4A 108.4
C10 C4 H4A 108.4
C3 C4 H4B 108.4
C10 C4 H4B 108.4
H4A C4 H4B 107.4
C10 C5 C6 114.06(16)
C10 C5 H5A 108.7
C6 C5 H5A 108.7
C10 C5 H5B 108.7
C6 C5 H5B 108.7
H5A C5 H5B 107.6
C7 C6 C5 109.01(17)
C7 C6 H6A 109.9
C5 C6 H6A 109.9
C7 C6 H6B 109.9
C5 C6 H6B 109.9
H6A C6 H6B 108.3
C6 C7 C8 114.11(15)
C6 C7 H7A 108.7
C8 C7 H7A 108.7
C6 C7 H7B 108.7
C8 C7 H7B 108.7
H7A C7 H7B 107.6
C11 C8 C7 106.66(15)
C11 C8 C9 114.40(13)
C7 C8 C9 113.42(15)
C11 C8 H8 107.3
C7 C8 H8 107.3
C9 C8 H8 107.3
N1 C9 C10 109.63(13)
N1 C9 C8 112.60(12)
C10 C9 C8 112.95(14)
N1 C9 H9 107.1
C10 C9 H9 107.1
C8 C9 H9 107.1
C9 C10 C5 112.92(13)
C9 C10 C4 109.78(14)
C5 C10 C4 114.94(16)
C9 C10 H10 106.2
C5 C10 H10 106.2
C4 C10 H10 106.2
N12 C11 C8 110.00(14)
N12 C11 H11A 109.7
C8 C11 H11A 109.7
N12 C11 H11B 109.7
C8 C11 H11B 109.7
H11A C11 H11B 108.2
C13 N12 C11 118.86(17)
C13 N12 C17 124.10(17)
C11 N12 C17 116.94(15)
O18 C13 N12 121.02(19)
O18 C13 C14 120.9(2)
N12 C13 C14 118.04(19)
C15 C14 C13 117.08(19)
C15 C14 H14A 108.0
C13 C14 H14A 108.0
C15 C14 H14B 108.0
C13 C14 H14B 108.0
H14A C14 H14B 107.3
C14 C15 C16 106.7(2)
C14 C15 H15A 110.4
C16 C15 H15A 110.4
C14 C15 H15B 110.4
C16 C15 H15B 110.4
H15A C15 H15B 108.6
C17 C16 C15 109.52(19)
C17 C16 H16A 109.8
C15 C16 H16A 109.8
C17 C16 H16B 109.8
C15 C16 H16B 109.8
H16A C16 H16B 108.2
N12 C17 C16 114.55(16)
N12 C17 H17A 108.6
C16 C17 H17A 108.6
N12 C17 H17B 108.6
C16 C17 H17B 108.6
H17A C17 H17B 107.6

loop_
_geom_bond_atom_site_label_1
_geom_bond_atom_site_label_2
_geom_bond_distance
N1 C9 1.480(2)
N1 C2 1.577(2)
N1 H1A 0.9000
N1 H1B 0.9000
C2 C3 1.497(3)
C2 H2A 0.9700
C2 H2B 0.9700
C3 C4 1.489(3)
C3 H3A 0.9700
C3 H3B 0.9700
C4 C10 1.612(3)
C4 H4A 0.9700
C4 H4B 0.9700
C5 C10 1.528(2)
C5 C6 1.600(3)
C5 H5A 0.9700
C5 H5B 0.9700
C6 C7 1.514(3)
C6 H6A 0.9700
C6 H6B 0.9700
C7 C8 1.537(2)
C7 H7A 0.9700
C7 H7B 0.9700
C8 C11 1.492(2)
C8 C9 1.617(2)
C8 H8 0.9800
C9 C10 1.520(2)
C9 H9 0.9800
C10 H10 0.9800
C11 N12 1.449(2)
C11 H11A 0.9700
C11 H11B 0.9700
N12 C13 1.342(2)
N12 C17 1.464(3)
C13 O18 1.228(3)
C13 C14 1.501(3)
C14 C15 1.490(4)
C14 H14A 0.9700
C14 H14B 0.9700
C15 C16 1.566(4)
C15 H15A 0.9700
C15 H15B 0.9700
C16 C17 1.475(3)
C16 H16A 0.9700
C16 H16B 0.9700
C17 H17A 0.9700
C17 H17B 0.9700

loop_
_geom_torsion_atom_site_label_1
_geom_torsion_atom_site_label_2
_geom_torsion_atom_site_label_3
_geom_torsion_atom_site_label_4
_geom_torsion
C9 N1 C2 C3 56.5(2)
N1 C2 C3 C4 -52.7(2)
C2 C3 C4 C10 54.6(2)
C10 C5 C6 C7 55.6(2)
C5 C6 C7 C8 -53.9(2)
C6 C7 C8 C11 -76.6(2)
C6 C7 C8 C9 50.2(2)
C2 N1 C9 C10 -54.94(18)
C2 N1 C9 C8 178.42(13)
C11 C8 C9 N1 -157.55(15)
C7 C8 C9 N1 79.79(19)
C11 C8 C9 C10 77.59(18)
C7 C8 C9 C10 -45.06(19)
N1 C9 C10 C5 -80.03(17)
C8 C9 C10 C5 46.42(19)
N1 C9 C10 C4 49.65(17)
C8 C9 C10 C4 176.10(12)
C6 C5 C10 C9 -53.0(2)
C6 C5 C10 C4 180.00(15)
C3 C4 C10 C9 -53.0(2)
C3 C4 C10 C5 75.6(2)
C7 C8 C11 N12 -169.98(15)
C9 C8 C11 N12 63.8(2)
C8 C11 N12 C13 -96.41(19)
C8 C11 N12 C17 80.12(19)
C11 N12 C13 O18 -1.9(3)
C17 N12 C13 O18 -178.18(19)
C11 N12 C13 C14 177.60(19)
C17 N12 C13 C14 1.3(3)
N12 C13 C14 C15 -18.7(3)
C13 C14 C15 C16 47.4(3)
C14 C15 C16 C17 -61.3(2)
C13 N12 C17 C16 -17.5(3)
C11 N12 C17 C16 166.21(17)
C15 C16 C17 N12 47.3(2)

loop_
_cod_related_entry_id
_cod_related_entry_code
_cod_related_entry_database
1 30651619 ChemSpider
